data_2240039
loop_
_publ_author_name
'Chernyshev, Victor M.'
'Chernysheva, Anna V.'
'Abagyan, Raisa S.'
'Rybakov, Victor B.'

_publ_section_title
;
 Crystal structure of
 bis[(5-amino-1<i>H</i>-1,2,4-triazol-3-yl-\k<i>N</i>^4^)acetato-\k<i>O</i>]diaquanickel(II)
 dihydrate
;
_journal_coeditor_code WM5066
_journal_issue 11
_journal_name_full 'Acta Crystallographica Section E'
_journal_page_first 286
_journal_page_last 289
_journal_paper_doi 10.1107/S1600536814021436
_journal_volume 70
_journal_year 2014
_chemical_formula_iupac ' '
_chemical_formula_moiety 'C8 H14 N8 Ni O6, 2(H2 O)'
_chemical_formula_sum 'C8 H18 N8 Ni O8'
_chemical_formula_weight 412.99
_chemical_name_systematic
'Bis[(5-amino-1<i>H</i>-1,2,4-triazol-3-yl-\k<i>N</i>^4^)acetato-\k<i>O</i>]diaquanickel(II) dihydrate'
_space_group_IT_number 14
_symmetry_cell_setting monoclinic
_symmetry_space_group_name_Hall '-P 2yn'
_symmetry_space_group_name_H-M 'P 1 21/n 1'
_atom_sites_solution_hydrogens mixed
_atom_sites_solution_primary direct
_atom_sites_solution_secondary difmap
_audit_creation_method SHELXL97
_cell_angle_alpha 90.00
_cell_angle_beta 91.91(2)
_cell_angle_gamma 90.00
_cell_formula_units_Z 2
_cell_length_a 7.6270(17)
_cell_length_b 7.2603(16)
_cell_length_c 13.580(3)
_cell_measurement_reflns_used 25
_cell_measurement_temperature 295(2)
_cell_measurement_theta_max 12.87
_cell_measurement_theta_min 10.79
_cell_volume 751.6(3)
_computing_cell_refinement
;
<i>CAD-4 EXPRESS</i> (Enraf--Nonius, 1994)
;
_computing_data_collection
;
<i>CAD-4 EXPRESS</i> (Enraf--Nonius, 1994)
;
_computing_data_reduction
;
<i>XCAD4</i> (Harms & Wocadlo, 1995)
;
_computing_molecular_graphics
;
<i>ORTEP-3 for Windows</i> (Farrugia, 2012)
;
_computing_publication_material
;
<i>WinGX</i> (Farrugia, 2012)
;
_computing_structure_refinement
;
<i>SHELXL2013</i> (Sheldrick, 2008)
;
_computing_structure_solution
;
<i>SHELXS97</i> (Sheldrick, 2008)
;
_diffrn_ambient_temperature 295(2)
_diffrn_measured_fraction_theta_full 1.000
_diffrn_measured_fraction_theta_max 1.000
_diffrn_measurement_device '\k-geometry diffractometer'
_diffrn_measurement_device_type 'Enraf--Nonius CAD-4'
_diffrn_measurement_method 'non-profiled \w-scans'
_diffrn_radiation_monochromator Graphite
_diffrn_radiation_source 'fine-focus sealed tube'
_diffrn_radiation_type AgK\a
_diffrn_radiation_wavelength 0.56085
_diffrn_reflns_av_R_equivalents 0.0214
_diffrn_reflns_limit_h_max 9
_diffrn_reflns_limit_h_min -9
_diffrn_reflns_limit_k_max 9
_diffrn_reflns_limit_k_min 0
_diffrn_reflns_limit_l_max 17
_diffrn_reflns_limit_l_min 0
_diffrn_reflns_number 1706
_diffrn_reflns_theta_full 19.664
_diffrn_reflns_theta_max 20.968
_diffrn_reflns_theta_min 2.368
_diffrn_standards_decay_% 1
_diffrn_standards_interval_time 60
_diffrn_standards_number 1
_exptl_absorpt_coefficient_mu 0.716
_exptl_absorpt_correction_T_max 0.9576
_exptl_absorpt_correction_T_min 0.9447
_exptl_absorpt_correction_type psi-scan
_exptl_absorpt_process_details
;
(North <i>et al.</i>, 1968)
;
_exptl_crystal_colour 'Light green'
_exptl_crystal_density_diffrn 1.825
_exptl_crystal_density_method 'not measured'
_exptl_crystal_description Prism
_exptl_crystal_F_000 428
_exptl_crystal_size_max 0.20
_exptl_crystal_size_mid 0.20
_exptl_crystal_size_min 0.20
_refine_diff_density_max 0.337
_refine_diff_density_min -0.308
_refine_ls_extinction_method none
_refine_ls_goodness_of_fit_ref 1.016
_refine_ls_hydrogen_treatment mixed
_refine_ls_matrix_type full
_refine_ls_number_parameters 140
_refine_ls_number_reflns 1640
_refine_ls_number_restraints 3
_refine_ls_restrained_S_all 1.015
_refine_ls_R_factor_all 0.0581
_refine_ls_R_factor_gt 0.0345
_refine_ls_shift/su_max 0.000
_refine_ls_shift/su_mean 0.000
_refine_ls_structure_factor_coef Fsqd
_refine_ls_weighting_details 'w=1/[\s^2^(Fo^2^)+(0.0282P)^2^+0.4670P] where P=(Fo^2^+2Fc^2^)/3'
_refine_ls_weighting_scheme calc
_refine_ls_wR_factor_gt 0.0693
_refine_ls_wR_factor_ref 0.0767
_reflns_number_gt 1215
_reflns_number_total 1640
_reflns_threshold_expression I>2\s(I)
_cod_data_source_file wm5066sup1.cf
_cod_data_source_block I
_cod_original_sg_symbol_H-M 'P 21/n'
_cod_database_code 2240039
_cod_database_fobs_code 2240039
_shelx_space_group_comment
;
The symmetry employed for this shelxl refinement is uniquely defined
by the following loop, which should always be used as a source of
symmetry information in preference to the above space-group names.
They are only intended as comments.
;
_shelx_estimated_absorpt_t_min 0.870
_shelx_estimated_absorpt_t_max 0.870
_shelxl_version_number .2013

loop_
_symmetry_equiv_pos_as_xyz
'x, y, z'
'-x+1/2, y+1/2, -z+1/2'
'-x, -y, -z'
'x-1/2, -y-1/2, z-1/2'

loop_
_atom_site_type_symbol
_atom_site_label
_atom_site_fract_x
_atom_site_fract_y
_atom_site_fract_z
_atom_site_U_iso_or_equiv
_atom_site_adp_type
_atom_site_calc_flag
_atom_site_occupancy
Ni Ni 0.0000 0.0000 0.0000 0.01840(14) Uani d 1
N N1 -0.0590(3) 0.0113(4) -0.14834(14) 0.0215(5) Uani d 1
C C2 0.0459(3) 0.0087(5) -0.22579(18) 0.0237(5) Uani d 1
N N21 0.2095(3) -0.0555(4) -0.22436(19) 0.0380(8) Uani d 1
H H21A 0.278(3) -0.036(5) -0.2696(17) 0.040(7) Uiso d 1
H H21B 0.248(4) -0.090(5) -0.1692(15) 0.040(7) Uiso d 1
N N3 -0.0433(3) 0.0713(4) -0.30469(18) 0.0307(6) Uani d 1
H H3 -0.010(4) 0.083(4) -0.362(2) 0.029(9) Uiso d 1
N N4 -0.2124(3) 0.1187(4) -0.28023(17) 0.0289(6) Uani d 1
C C5 -0.2135(4) 0.0798(4) -0.18651(19) 0.0218(6) Uani d 1
C C51 -0.3727(3) 0.1003(4) -0.12754(19) 0.0242(6) Uani d 1
H H51A -0.4200 -0.0215 -0.1160 0.029 Uiso calc 1
H H51B -0.4597 0.1678 -0.1668 0.029 Uiso calc 1
C C52 -0.3496(3) 0.1962(4) -0.02933(19) 0.0206(6) Uani d 1
O O53 -0.2044(2) 0.1806(3) 0.01848(14) 0.0248(5) Uani d 1
O O54 -0.4765(3) 0.2802(3) 0.00309(17) 0.0335(5) Uani d 1
O O1 -0.1634(3) -0.2263(3) 0.01911(18) 0.0327(5) Uani d 1
H H1A -0.129(4) -0.313(3) 0.053(2) 0.048(8) Uiso d 1
H H1B -0.271(2) -0.238(5) 0.017(3) 0.048(8) Uiso d 1
O O2 0.4528(3) 0.0268(3) 0.62437(15) 0.0320(5) Uani d 1
H H2A 0.556(3) 0.054(5) 0.641(2) 0.039(7) Uiso d 1
H H2B 0.404(4) 0.110(4) 0.591(2) 0.039(7) Uiso d 1

loop_
_atom_site_aniso_label
_atom_site_aniso_U_11
_atom_site_aniso_U_22
_atom_site_aniso_U_33
_atom_site_aniso_U_12
_atom_site_aniso_U_13
_atom_site_aniso_U_23
Ni 0.0162(2) 0.0239(3) 0.0150(2) 0.0020(2) -0.00011(16) 0.0011(3)
N1 0.0180(10) 0.0313(13) 0.0150(9) 0.0003(12) -0.0003(8) 0.0021(12)
C2 0.0253(13) 0.0265(14) 0.0193(12) -0.0005(14) 0.0020(10) 0.0020(15)
N21 0.0282(14) 0.063(2) 0.0236(13) 0.0098(13) 0.0102(10) 0.0131(13)
N3 0.0322(14) 0.0449(16) 0.0152(12) 0.0033(12) 0.0051(10) 0.0053(11)
N4 0.0275(13) 0.0400(16) 0.0190(12) 0.0058(12) -0.0017(9) 0.0048(11)
C5 0.0225(13) 0.0246(14) 0.0181(13) -0.0026(12) -0.0009(11) 0.0006(11)
C51 0.0161(13) 0.0340(17) 0.0224(14) 0.0006(12) -0.0015(11) 0.0017(13)
C52 0.0202(13) 0.0221(14) 0.0196(13) 0.0002(11) 0.0032(10) 0.0040(11)
O53 0.0208(10) 0.0322(11) 0.0210(10) 0.0049(9) -0.0042(8) -0.0041(9)
O54 0.0238(11) 0.0486(13) 0.0282(10) 0.0106(10) 0.0032(9) -0.0058(12)
O1 0.0202(10) 0.0327(13) 0.0448(14) -0.0046(10) -0.0041(10) 0.0108(11)
O2 0.0309(11) 0.0371(14) 0.0280(11) -0.0022(11) 0.0007(9) 0.0026(11)

loop_
_atom_type_symbol
_atom_type_description
_atom_type_scat_dispersion_real
_atom_type_scat_dispersion_imag
_atom_type_scat_source
C C 0.0015 0.0009 'International Tables Vol C Tables 4.2.6.8 and 6.1.1.4'
H H 0.0000 0.0000 'International Tables Vol C Tables 4.2.6.8 and 6.1.1.4'
N N 0.0030 0.0019 'International Tables Vol C Tables 4.2.6.8 and 6.1.1.4'
Ni Ni 0.3147 0.7232 'International Tables Vol C Tables 4.2.6.8 and 6.1.1.4'
O O 0.0056 0.0036 'International Tables Vol C Tables 4.2.6.8 and 6.1.1.4'

loop_
_geom_angle_atom_site_label_1
_geom_angle_atom_site_label_2
_geom_angle_atom_site_label_3
_geom_angle_site_symmetry_1
_geom_angle_site_symmetry_3
_geom_angle
N1 Ni N1 . 3 180.0
N1 Ni O53 . . 87.25(8)
N1 Ni O53 3 . 92.75(8)
N1 Ni O53 . 3 92.75(8)
N1 Ni O53 3 3 87.25(8)
O53 Ni O53 . 3 180.00(13)
N1 Ni O1 . . 92.36(9)
N1 Ni O1 3 . 87.63(9)
O53 Ni O1 . . 91.63(9)
O53 Ni O1 3 . 88.37(9)
N1 Ni O1 . 3 87.63(9)
N1 Ni O1 3 3 92.37(9)
O53 Ni O1 . 3 88.37(9)
O53 Ni O1 3 3 91.63(9)
O1 Ni O1 . 3 180.0
C2 N1 C5 . . 103.7(2)
C2 N1 Ni . . 130.69(17)
C5 N1 Ni . . 123.09(17)
N3 C2 N21 . . 125.8(2)
N3 C2 N1 . . 108.9(2)
N21 C2 N1 . . 125.2(2)
C2 N21 H21A . . 123(2)
C2 N21 H21B . . 115(2)
H21A N21 H21B . . 120(3)
C2 N3 N4 . . 110.3(2)
C2 N3 H3 . . 129(2)
N4 N3 H3 . . 121(2)
C5 N4 N3 . . 102.5(2)
N4 C5 N1 . . 114.6(2)
N4 C5 C51 . . 122.5(2)
N1 C5 C51 . . 122.9(2)
C5 C51 C52 . . 116.7(2)
C5 C51 H51A . . 108.1
C52 C51 H51A . . 108.1
C5 C51 H51B . . 108.1
C52 C51 H51B . . 108.1
H51A C51 H51B . . 107.3
O54 C52 O53 . . 122.8(3)
O54 C52 C51 . . 118.2(2)
O53 C52 C51 . . 119.0(2)
C52 O53 Ni . . 130.20(18)
Ni O1 H1A . . 120(2)
Ni O1 H1B . . 132(3)
H1A O1 H1B . . 104(3)
H2A O2 H2B . . 112(3)

loop_
_geom_bond_atom_site_label_1
_geom_bond_atom_site_label_2
_geom_bond_site_symmetry_2
_geom_bond_distance
Ni N1 . 2.051(2)
Ni N1 3 2.051(2)
Ni O53 . 2.0590(19)
Ni O53 3 2.0590(19)
Ni O1 . 2.083(2)
Ni O1 3 2.084(2)
N1 C2 . 1.342(3)
N1 C5 . 1.365(3)
C2 N3 . 1.330(4)
C2 N21 . 1.332(4)
N21 H21A . 0.834(19)
N21 H21B . 0.834(19)
N3 N4 . 1.386(3)
N3 H3 . 0.83(3)
N4 C5 . 1.304(3)
C5 C51 . 1.484(4)
C51 C52 . 1.509(4)
C51 H51A . 0.9700
C51 H51B . 0.9700
C52 O54 . 1.238(3)
C52 O53 . 1.270(3)
O1 H1A . 0.822(19)
O1 H1B . 0.822(19)
O2 H2A . 0.83(2)
O2 H2B . 0.83(2)

loop_
_geom_hbond_atom_site_label_D
_geom_hbond_atom_site_label_H
_geom_hbond_atom_site_label_A
_geom_hbond_site_symmetry_A
_geom_hbond_distance_DH
_geom_hbond_distance_HA
_geom_hbond_distance_DA
_geom_hbond_angle_DHA
N21 H21A O2 1_554 0.834(19) 2.04(2) 2.876(3) 176(3)
N21 H21B O53 3 0.834(19) 2.19(2) 2.941(3) 151(3)
N3 H3 O54 4_665 0.83(3) 2.10(3) 2.885(3) 156(3)
O1 H1A O2 4 0.822(19) 1.919(19) 2.739(3) 176(3)
O1 H1B O54 3_455 0.822(19) 1.96(2) 2.780(3) 173(4)
O2 H2A N4 1_656 0.83(2) 2.09(2) 2.903(3) 164(3)
O2 H2B O53 4_666 0.83(2) 1.98(2) 2.811(3) 176(3)

loop_
_geom_torsion_atom_site_label_1
_geom_torsion_atom_site_label_2
_geom_torsion_atom_site_label_3
_geom_torsion_atom_site_label_4
_geom_torsion
C5 N1 C2 N3 -0.3(3)
Ni N1 C2 N3 -162.2(2)
C5 N1 C2 N21 -177.1(3)
Ni N1 C2 N21 21.0(5)
N21 C2 N3 N4 177.1(3)
N1 C2 N3 N4 0.4(4)
C2 N3 N4 C5 -0.2(3)
N3 N4 C5 N1 0.0(3)
N3 N4 C5 C51 -177.2(3)
C2 N1 C5 N4 0.2(4)
Ni N1 C5 N4 163.8(2)
C2 N1 C5 C51 177.4(3)
Ni N1 C5 C51 -18.9(4)
N4 C5 C51 C52 -133.3(3)
N1 C5 C51 C52 49.6(4)
C5 C51 C52 O54 151.7(3)
C5 C51 C52 O53 -31.5(4)
O54 C52 O53 Ni 162.5(2)
C51 C52 O53 Ni -14.2(4)
